data_8101402
loop_
_publ_author_name
'Peters, Karl'
'Peters, Eva-Maria'
'Pabst, Thomas'
'Bringmann, Gerhard'

_publ_section_title
;
Crystal structure of 3,8-di-tert-butyl-4-methoxy-1-methyl-9,10-
diphenylmethylidenedioxy)dibenzo[b,d]pyran-6-one, C~6~H[O~2~C(C~6~H~5~)~2~]
(C~4~H~9~)COO(C~6~H)(CH~3~)(OCH~3~)(C~4~H~9~)
;
_journal_issue 4
_journal_name_full 'Zeitschrift f\"ur Kristallographie - New Crystal Structures'
_journal_page_first 603
_journal_page_last 604
_journal_volume 215
_journal_year 2000
_chemical_formula_analytical 'C36 H36 O5'
_chemical_formula_structural 'C6 H[O2 C(C6 H5)2] (C4 H9) C O O(C6 H) (C H3) (O C H3)(C4 H9)'
_chemical_formula_sum 'C36 H36 O5'
_chemical_formula_weight 548.68
_chemical_melting_point 508
_space_group_IT_number 2
_symmetry_cell_setting triclinic
_symmetry_space_group_name_Hall '-P 1'
_symmetry_space_group_name_H-M 'P -1'
_cell_angle_alpha 72.022(6)
_cell_angle_beta 73.190(6)
_cell_angle_gamma 73.099(7)
_cell_formula_units_Z 2
_cell_length_a 10.7518(9)
_cell_length_b 10.9501(9)
_cell_length_c 14.372(1)
_cell_measurement_temperature 293(2)
_cell_volume 1502.5(3)
_diffrn_ambient_temperature 293(2)
_exptl_crystal_density_diffrn 1.213
_cod_database_code 8101402

loop_
_symmetry_equiv_pos_as_xyz
'x, y, z'
'-x, -y, -z'

loop_
_atom_site_label
_atom_site_type_symbol
_atom_site_fract_x
_atom_site_fract_y
_atom_site_fract_z
_atom_site_U_iso_or_equiv
_atom_site_adp_type
_atom_site_occupancy
_atom_site_symmetry_multiplicity
_atom_site_Wyckoff_symbol
_atom_site_calc_flag
_atom_site_refinement_flags
_atom_site_disorder_assembly
_atom_site_disorder_group
O1 O 0.54279(14) -0.14417(14) 0.90600(12) 0.0635(4) Uani 1 2 i d . . .
C1 C 0.43879(18) -0.07014(19) 0.93043(15) 0.0482(4) Uani 1 2 i d . . .
C2 C 0.37229(17) 0.04419(18) 0.86373(14) 0.0441(4) Uani 1 2 i d . . .
C3 C 0.43982(18) 0.07774(19) 0.76434(14) 0.0483(4) Uani 1 2 i d . . .
H3 H 0.5146 0.0174 0.7413 0.080 Uiso 1 2 i calc R . .
C4 C 0.40155(18) 0.19637(19) 0.69769(14) 0.0456(4) Uani 1 2 i d . . .
C5 C 0.29493(18) 0.28229(18) 0.74240(13) 0.0442(4) Uani 1 2 i d . . .
O5 O 0.24299(13) 0.41134(13) 0.69887(9) 0.0493(3) Uani 1 2 i d . . .
C6 C 0.22333(17) 0.24837(17) 0.84051(13) 0.0419(4) Uani 1 2 i d . . .
O6 O 0.12626(12) 0.35665(12) 0.86122(9) 0.0462(3) Uani 1 2 i d . . .
C7 C 0.25242(16) 0.12597(17) 0.90443(13) 0.0406(4) Uani 1 2 i d . . .
C8 C 0.17999(17) 0.07524(17) 1.00668(13) 0.0403(4) Uani 1 2 i d . . .
C9 C 0.04329(17) 0.11630(17) 1.04822(13) 0.0425(4) Uani 1 2 i d . . .
C10 C -0.00539(18) 0.05956(19) 1.14776(14) 0.0470(4) Uani 1 2 i d . . .
H10 H -0.0946 0.0906 1.1750 0.080 Uiso 1 2 i calc R . .
C11 C 0.06863(19) -0.04037(19) 1.21049(14) 0.0477(4) Uani 1 2 i d . . .
C12 C 0.20041(19) -0.09037(18) 1.16619(14) 0.0463(4) Uani 1 2 i d . . .
O12 O 0.28018(15) -0.19325(14) 1.22012(10) 0.0592(4) Uani 1 2 i d . . .
C13 C 0.25253(17) -0.03146(18) 1.06698(14) 0.0430(4) Uani 1 2 i d . . .
O13 O 0.38358(13) -0.08970(13) 1.03087(10) 0.0516(3) Uani 1 2 i d . . .
C14 C 0.47554(19) 0.2351(2) 0.58843(14) 0.0538(5) Uani 1 2 i d . . .
C15 C 0.3764(2) 0.2951(3) 0.51921(17) 0.0783(8) Uani 1 2 i d . . .
H15A H 0.3158 0.3717 0.5381 0.080 Uiso 1 2 i calc R . .
H15B H 0.3272 0.2315 0.5252 0.080 Uiso 1 2 i calc R . .
H15C H 0.4241 0.3196 0.4511 0.080 Uiso 1 2 i calc R . .
C16 C 0.5707(3) 0.1139(3) 0.55516(18) 0.0711(7) Uani 1 2 i d . . .
H16A H 0.6338 0.0741 0.5974 0.080 Uiso 1 2 i calc R . .
H16B H 0.6173 0.1402 0.4869 0.080 Uiso 1 2 i calc R . .
H16C H 0.5206 0.0515 0.5604 0.080 Uiso 1 2 i calc R . .
C17 C 0.5553(2) 0.3343(2) 0.57895(17) 0.0623(6) Uani 1 2 i d . . .
H17A H 0.6023 0.3593 0.5106 0.080 Uiso 1 2 i calc R . .
H17B H 0.6181 0.2954 0.6215 0.080 Uiso 1 2 i calc R . .
H17C H 0.4960 0.4108 0.5987 0.080 Uiso 1 2 i calc R . .
C18 C 0.0067(2) -0.0953(2) 1.32120(15) 0.0581(5) Uani 1 2 i d . . .
C19 C -0.1364(3) -0.0214(3) 1.35214(19) 0.0854(8) Uani 1 2 i d . . .
H19A H -0.1387 0.0703 1.3402 0.080 Uiso 1 2 i calc R . .
H19B H -0.1702 -0.0563 1.4221 0.080 Uiso 1 2 i calc R . .
H19C H -0.1904 -0.0319 1.3136 0.080 Uiso 1 2 i calc R . .
C20 C 0.0872(3) -0.0812(3) 1.38760(18) 0.0823(8) Uani 1 2 i d . . .
H20A H 0.1782 -0.1264 1.3695 0.080 Uiso 1 2 i calc R . .
H20B H 0.0507 -0.1186 1.4565 0.080 Uiso 1 2 i calc R . .
H20C H 0.0832 0.0104 1.3785 0.080 Uiso 1 2 i calc R . .
C21 C 0.0052(3) -0.2403(3) 1.34010(19) 0.0791(7) Uani 1 2 i d . . .
H21A H 0.0944 -0.2895 1.3214 0.080 Uiso 1 2 i calc R . .
H21B H -0.0493 -0.2481 1.3008 0.080 Uiso 1 2 i calc R . .
H21C H -0.0303 -0.2743 1.4099 0.080 Uiso 1 2 i calc R . .
C22 C 0.3298(3) -0.3117(2) 1.1854(2) 0.0803(8) Uani 1 2 i d . . .
H22A H 0.3836 -0.3763 1.2288 0.080 Uiso 1 2 i calc R . .
H22B H 0.3826 -0.2930 1.1184 0.080 Uiso 1 2 i calc R . .
H22C H 0.2563 -0.3450 1.1858 0.080 Uiso 1 2 i calc R . .
C23 C 0.16265(18) 0.46761(18) 0.78217(13) 0.0441(4) Uani 1 2 i d . . .
C24 C 0.24931(18) 0.52801(19) 0.81379(15) 0.0489(4) Uani 1 2 i d . . .
C25 C 0.2786(2) 0.4816(2) 0.90765(18) 0.0641(6) Uani 1 2 i d . . .
H25 H 0.2434 0.4127 0.9539 0.080 Uiso 1 2 i calc R . .
C26 C 0.3600(3) 0.5374(3) 0.9330(2) 0.0825(8) Uani 1 2 i d . . .
H26 H 0.3789 0.5062 0.9965 0.080 Uiso 1 2 i calc R . .
C27 C 0.4131(3) 0.6380(3) 0.8656(3) 0.0887(9) Uani 1 2 i d . . .
H27 H 0.4691 0.6742 0.8826 0.080 Uiso 1 2 i calc R . .
C28 C 0.3833(3) 0.6854(3) 0.7727(3) 0.0881(8) Uani 1 2 i d . . .
H28 H 0.4185 0.7546 0.7270 0.080 Uiso 1 2 i calc R . .
C29 C 0.3014(3) 0.6310(3) 0.7466(2) 0.0701(6) Uani 1 2 i d . . .
H29 H 0.2813 0.6639 0.6835 0.080 Uiso 1 2 i calc R . .
C30 C 0.03663(18) 0.56066(18) 0.75569(14) 0.0462(4) Uani 1 2 i d . . .
C31 C -0.0030(3) 0.5684(3) 0.67117(18) 0.0751(7) Uani 1 2 i d . . .
H31 H 0.0511 0.5199 0.6255 0.080 Uiso 1 2 i calc R . .
C32 C -0.1249(3) 0.6491(3) 0.6541(2) 0.0943(10) Uani 1 2 i d . . .
H32 H -0.1522 0.6543 0.5969 0.080 Uiso 1 2 i calc R . .
C33 C -0.2051(3) 0.7211(3) 0.7209(2) 0.0801(8) Uani 1 2 i d . . .
H33 H -0.2869 0.7740 0.7096 0.080 Uiso 1 2 i calc R . .
C34 C -0.1643(2) 0.7150(3) 0.8040(2) 0.0798(8) Uani 1 2 i d . . .
H34 H -0.2178 0.7647 0.8490 0.080 Uiso 1 2 i calc R . .
C35 C -0.0442(2) 0.6353(3) 0.82139(18) 0.0678(6) Uani 1 2 i d . . .
H35 H -0.0171 0.6315 0.8782 0.080 Uiso 1 2 i calc R . .
C36 C -0.05625(18) 0.2096(2) 0.98881(15) 0.0492(4) Uani 1 2 i d . . .
H36A H -0.0106 0.2425 0.9214 0.080 Uiso 1 2 i calc R . .
H36B H -0.1019 0.2818 1.0193 0.080 Uiso 1 2 i calc R . .
H36C H -0.1196 0.1639 0.9879 0.080 Uiso 1 2 i calc R . .

loop_
_atom_site_aniso_label
_atom_site_aniso_U_11
_atom_site_aniso_U_22
_atom_site_aniso_U_33
_atom_site_aniso_U_23
_atom_site_aniso_U_13
_atom_site_aniso_U_12
O1 0.0424(7) 0.0561(8) 0.0759(10) -0.0232(7) -0.0029(7) 0.0105(6)
C1 0.0350(9) 0.0473(10) 0.0607(11) -0.0228(9) -0.0065(8) -0.0008(7)
C2 0.0360(9) 0.0440(9) 0.0524(10) -0.0220(8) -0.0073(7) -0.0007(7)
C3 0.0365(9) 0.0540(11) 0.0549(11) -0.0300(9) -0.0044(8) 0.0015(8)
C4 0.0378(9) 0.0556(11) 0.0458(9) -0.0256(8) -0.0056(7) -0.0036(8)
C5 0.0409(9) 0.0469(10) 0.0446(9) -0.0183(8) -0.0091(7) -0.0020(8)
O5 0.0489(7) 0.0500(7) 0.0414(7) -0.0169(6) -0.0043(5) 0.0008(6)
C6 0.0347(8) 0.0444(9) 0.0458(9) -0.0216(8) -0.0057(7) 0.0005(7)
O6 0.0425(7) 0.0416(7) 0.0454(7) -0.0153(5) -0.0023(5) 0.0018(5)
C7 0.0334(8) 0.0436(9) 0.0466(9) -0.0202(7) -0.0083(7) -0.0021(7)
C8 0.0355(8) 0.0405(9) 0.0467(9) -0.0179(7) -0.0097(7) -0.0029(7)
C9 0.0342(8) 0.0442(9) 0.0498(10) -0.0201(8) -0.0095(7) -0.0004(7)
C10 0.0376(9) 0.0518(10) 0.0494(10) -0.0206(8) -0.0056(8) -0.0019(8)
C11 0.0453(10) 0.0524(11) 0.0461(10) -0.0194(8) -0.0086(8) -0.0056(8)
C12 0.0459(10) 0.0459(10) 0.0476(10) -0.0160(8) -0.0166(8) 0.0004(8)
O12 0.0575(8) 0.0604(9) 0.0526(8) -0.0163(6) -0.0218(7) 0.0100(7)
C13 0.0336(8) 0.0456(9) 0.0500(10) -0.0203(8) -0.0104(7) 0.0013(7)
O13 0.0364(7) 0.0541(8) 0.0558(8) -0.0165(6) -0.0103(6) 0.0063(6)
C14 0.0432(10) 0.0729(13) 0.0438(10) -0.0261(9) -0.0033(8) -0.0044(9)
C15 0.0577(13) 0.128(2) 0.0488(12) -0.0354(14) -0.0102(10) -0.0062(14)
C16 0.0656(14) 0.0832(16) 0.0603(13) -0.0392(12) 0.0070(11) -0.0077(12)
C17 0.0595(13) 0.0670(13) 0.0533(12) -0.0112(10) -0.0077(10) -0.0119(11)
C18 0.0561(12) 0.0669(13) 0.0446(10) -0.0166(9) -0.0076(9) -0.0040(10)
C19 0.0660(15) 0.100(2) 0.0579(14) -0.0110(13) 0.0058(12) 0.0010(14)
C20 0.0867(18) 0.108(2) 0.0561(14) -0.0378(14) -0.0172(13) -0.0071(16)
C21 0.0862(18) 0.0781(17) 0.0630(14) -0.0116(12) -0.0044(13) -0.0212(14)
C22 0.0952(19) 0.0578(14) 0.0672(15) -0.0163(11) -0.0210(14) 0.0182(13)
C23 0.0427(9) 0.0440(9) 0.0400(9) -0.0142(7) -0.0040(7) -0.0022(7)
C24 0.0389(9) 0.0511(10) 0.0535(10) -0.0222(8) -0.0070(8) 0.0016(8)
C25 0.0620(13) 0.0698(14) 0.0638(13) -0.0239(11) -0.0211(11) -0.0043(11)
C26 0.0733(17) 0.097(2) 0.095(2) -0.0434(17) -0.0385(15) -0.0033(15)
C27 0.0604(15) 0.094(2) 0.138(3) -0.068(2) -0.0273(17) -0.0081(14)
C28 0.0746(18) 0.0789(18) 0.118(2) -0.0318(17) -0.0105(17) -0.0296(15)
C29 0.0712(15) 0.0678(14) 0.0719(15) -0.0163(12) -0.0098(12) -0.0227(12)
C30 0.0422(9) 0.0430(9) 0.0480(10) -0.0110(8) -0.0073(8) -0.0041(8)
C31 0.0707(15) 0.0863(17) 0.0620(14) -0.0276(12) -0.0256(12) 0.0133(13)
C32 0.0813(19) 0.116(2) 0.0803(18) -0.0222(17) -0.0461(16) 0.0133(17)
C33 0.0507(13) 0.0774(17) 0.0947(19) -0.0112(14) -0.0259(13) 0.0110(12)
C34 0.0526(13) 0.0851(18) 0.0932(19) -0.0401(15) -0.0154(13) 0.0164(12)
C35 0.0493(12) 0.0817(16) 0.0709(14) -0.0378(12) -0.0167(10) 0.0118(11)
C36 0.0333(9) 0.0547(11) 0.0555(11) -0.0158(9) -0.0104(8) -0.0003(8)

loop_
_geom_bond_atom_site_label_1
_geom_bond_atom_site_label_2
_geom_bond_distance
_geom_bond_site_symmetry_2
_geom_bond_publ_flag
O1 C1 1.205(2) . ?
C1 O13 1.367(2) . ?
C1 C2 1.460(3) . ?
C2 C3 1.391(3) . ?
C2 C7 1.422(2) . ?
C3 C4 1.387(3) . ?
C3 H3 0.9300 . ?
C4 C5 1.390(2) . ?
C4 C14 1.530(3) . ?
C5 O5 1.378(2) . ?
C5 C6 1.391(3) . ?
O5 C23 1.452(2) . ?
C6 C7 1.379(3) . ?
C6 O6 1.379(2) . ?
O6 C23 1.445(2) . ?
C7 C8 1.470(2) . ?
C8 C13 1.400(2) . ?
C8 C9 1.412(2) . ?
C9 C10 1.383(3) . ?
C9 C36 1.507(2) . ?
C10 C11 1.394(3) . ?
C10 H10 0.9300 . ?
C11 C12 1.398(3) . ?
C11 C18 1.538(3) . ?
C12 O12 1.375(2) . ?
C12 C13 1.394(3) . ?
O12 C22 1.435(3) . ?
C13 O13 1.386(2) . ?
C14 C17 1.523(3) . ?
C14 C16 1.535(3) . ?
C14 C15 1.537(3) . ?
C15 H15A 0.9600 . ?
C15 H15B 0.9600 . ?
C15 H15C 0.9600 . ?
C16 H16A 0.9600 . ?
C16 H16B 0.9600 . ?
C16 H16C 0.9600 . ?
C17 H17A 0.9600 . ?
C17 H17B 0.9600 . ?
C17 H17C 0.9600 . ?
C18 C19 1.524(3) . ?
C18 C20 1.526(3) . ?
C18 C21 1.530(4) . ?
C19 H19A 0.9600 . ?
C19 H19B 0.9600 . ?
C19 H19C 0.9600 . ?
C20 H20A 0.9600 . ?
C20 H20B 0.9600 . ?
C20 H20C 0.9600 . ?
C21 H21A 0.9600 . ?
C21 H21B 0.9600 . ?
C21 H21C 0.9600 . ?
C22 H22A 0.9600 . ?
C22 H22B 0.9600 . ?
C22 H22C 0.9600 . ?
C23 C30 1.508(3) . ?
C23 C24 1.517(3) . ?
C24 C29 1.378(3) . ?
C24 C25 1.381(3) . ?
C25 C26 1.379(4) . ?
C25 H25 0.9300 . ?
C26 C27 1.366(4) . ?
C26 H26 0.9300 . ?
C27 C28 1.370(5) . ?
C27 H27 0.9300 . ?
C28 C29 1.380(4) . ?
C28 H28 0.9300 . ?
C29 H29 0.9300 . ?
C30 C31 1.371(3) . ?
C30 C35 1.380(3) . ?
C31 C32 1.392(4) . ?
C31 H31 0.9300 . ?
C32 C33 1.371(4) . ?
C32 H32 0.9300 . ?
C33 C34 1.364(4) . ?
C33 H33 0.9300 . ?
C34 C35 1.374(3) . ?
C34 H34 0.9300 . ?
C35 H35 0.9300 . ?
C36 H36A 0.9600 . ?
C36 H36B 0.9600 . ?
C36 H36C 0.9600 . ?

loop_
_cod_related_entry_id
_cod_related_entry_database
_cod_related_entry_code
1 ChemSpider 21122201
